data_7053980
loop_
_publ_author_name
'Chen, Jun'
'Wang, Shuai-Hua'
'Liu, Zhi-Fa'
'Wu, Mei-Feng'
'Xiao, Yu'
'Zheng, Fa-Kun'
'Guo, Guo-Cong'
'Huang, Jin-Shun'

_publ_section_title
;
 Anion-directed self-assembly of Cu(ii) coordination compounds with
 tetrazole-1-acetic acid: syntheses in ionic liquids and crystal
 structures
;
_journal_issue 1
_journal_name_full 'New Journal of Chemistry'
_journal_page_first 269
_journal_paper_doi 10.1039/c3nj01198d
_journal_volume 38
_journal_year 2014
_chemical_formula_moiety 'C12 H15.67 Br Cu2 N16 O9.33'
_chemical_formula_sum 'C12 H15.67 Br Cu2 N16 O9.33'
_chemical_formula_weight 740.41
_chemical_melting_point ?
_chemical_name_common {[Cu2(1-tza)4].Br.H3O.1/3H2O}
_chemical_name_systematic '[Cu2(1-tza)4]BrH3O1/3H2O'
_space_group_IT_number 148
_symmetry_cell_setting trigonal
_symmetry_space_group_name_Hall '-R 3'
_symmetry_space_group_name_H-M 'R -3 :H'
_atom_sites_solution_hydrogens geom
_atom_sites_solution_primary direct
_atom_sites_solution_secondary difmap
_audit_creation_method SHELXL-97
_cell_angle_alpha 90.00
_cell_angle_beta 90.00
_cell_angle_gamma 120.00
_cell_formula_units_Z 9
_cell_length_a 16.5929(16)
_cell_length_b 16.5929(16)
_cell_length_c 33.137(5)
_cell_measurement_reflns_used 6234
_cell_measurement_temperature 293(2)
_cell_measurement_theta_max 27.4855
_cell_measurement_theta_min 2.4550
_cell_volume 7901.1(16)
_computing_cell_refinement 'CrystalClear (Rigaku Inc., 2008)'
_computing_data_collection 'CrystalClear (Rigaku Inc., 2008)'
_computing_data_reduction 'CrystalClear (Rigaku Inc., 2008)'
_computing_publication_material 'SHELXL-97 (Sheldrick, 1997)'
_computing_structure_refinement 'SHELXL-97 (Sheldrick, 1997)'
_computing_structure_solution 'SHELXS-97 (Sheldrick, 1990)'
_diffrn_ambient_temperature 293(2)
_diffrn_detector_area_resol_mean 28.5714
_diffrn_measured_fraction_theta_full 0.993
_diffrn_measured_fraction_theta_max 0.993
_diffrn_measurement_device_type 'Saturn70 (4x4 bin mode)'
_diffrn_measurement_method CCD_Profile_fitting
_diffrn_radiation_monochromator graphite
_diffrn_radiation_source 'fine-focus sealed tube'
_diffrn_radiation_type MoK\a
_diffrn_radiation_wavelength 0.71073
_diffrn_reflns_av_R_equivalents 0.0535
_diffrn_reflns_av_sigmaI/netI 0.0345
_diffrn_reflns_limit_h_max 20
_diffrn_reflns_limit_h_min -20
_diffrn_reflns_limit_k_max 20
_diffrn_reflns_limit_k_min -20
_diffrn_reflns_limit_l_max 39
_diffrn_reflns_limit_l_min -39
_diffrn_reflns_number 19763
_diffrn_reflns_theta_full 25.49
_diffrn_reflns_theta_max 25.49
_diffrn_reflns_theta_min 2.84
_exptl_absorpt_coefficient_mu 2.406
_exptl_absorpt_correction_T_max 1.0000
_exptl_absorpt_correction_T_min 0.6640
_exptl_absorpt_correction_type multi-scan
_exptl_absorpt_process_details 'Sphere (Rigaku CrystalClear)'
_exptl_crystal_colour blue
_exptl_crystal_density_diffrn 1.400
_exptl_crystal_density_meas ?
_exptl_crystal_density_method 'not measured'
_exptl_crystal_description plate
_exptl_crystal_F_000 3305
_exptl_crystal_size_max 0.32
_exptl_crystal_size_mid 0.30
_exptl_crystal_size_min 0.03
_refine_diff_density_max 0.864
_refine_diff_density_min -0.574
_refine_diff_density_rms 0.121
_refine_ls_extinction_method none
_refine_ls_goodness_of_fit_ref 1.024
_refine_ls_hydrogen_treatment mixed
_refine_ls_matrix_type full
_refine_ls_number_parameters 191
_refine_ls_number_reflns 3255
_refine_ls_number_restraints 0
_refine_ls_restrained_S_all 1.024
_refine_ls_R_factor_all 0.0631
_refine_ls_R_factor_gt 0.0496
_refine_ls_shift/su_max 0.002
_refine_ls_shift/su_mean 0.000
_refine_ls_structure_factor_coef Fsqd
_refine_ls_weighting_details 'calc w=1/[\s^2^(Fo^2^)+(0.1149P)^2^+30.5863P] where P=(Fo^2^+2Fc^2^)/3'
_refine_ls_weighting_scheme calc
_refine_ls_wR_factor_gt 0.1663
_refine_ls_wR_factor_ref 0.1779
_reflns_number_gt 2643
_reflns_number_total 3255
_reflns_threshold_expression >2sigma(I)
_cod_data_source_file c3nj01198d.txt
_cod_data_source_block 1
_cod_depositor_comments
;
The following automatic conversions were performed:

'_chemical_melting_point' value 'not measured' was changed to '?' -
the value is undefined or not
given.

'_exptl_absorpt_correction_type' value 'Multi-scan' changed
to 'multi-scan' according to
/usr/data/users/saulius/automatic-downloads/current/RSC/lib/dictionaries/cif_core.dic
dictionary named 'cif_core.dic' version 2.4.2 from 2011-04-26.

Automatic conversion script
Id: cif_fix_values 2281 2013-09-26 08:29:07Z andrius 

The following automatic conversions were performed:

'_exptl_crystal_density_meas' value 'not measured' was changed to '?'
- the value is perceived as not measured.

Automatic conversion script
Id: cif_fix_values 3008 2015-01-20 13:52:24Z robertas 
;
_cod_original_sg_symbol_H-M R-3
_cod_database_code 7053980

loop_
_symmetry_equiv_pos_as_xyz
'x, y, z'
'-y, x-y, z'
'-x+y, -x, z'
'x+2/3, y+1/3, z+1/3'
'-y+2/3, x-y+1/3, z+1/3'
'-x+y+2/3, -x+1/3, z+1/3'
'x+1/3, y+2/3, z+2/3'
'-y+1/3, x-y+2/3, z+2/3'
'-x+y+1/3, -x+2/3, z+2/3'
'-x, -y, -z'
'y, -x+y, -z'
'x-y, x, -z'
'-x+2/3, -y+1/3, -z+1/3'
'y+2/3, -x+y+1/3, -z+1/3'
'x-y+2/3, x+1/3, -z+1/3'
'-x+1/3, -y+2/3, -z+2/3'
'y+1/3, -x+y+2/3, -z+2/3'
'x-y+1/3, x+2/3, -z+2/3'

loop_
_atom_site_label
_atom_site_type_symbol
_atom_site_fract_x
_atom_site_fract_y
_atom_site_fract_z
_atom_site_U_iso_or_equiv
_atom_site_adp_type
_atom_site_occupancy
_atom_site_symmetry_multiplicity
_atom_site_calc_flag
_atom_site_refinement_flags
Cu1 Cu 0.49562(3) 1.02427(3) 0.949220(15) 0.03110(13) Uani 1 1 d .
O21 O 0.88115(16) 1.35669(17) 0.92501(8) 0.0341(6) Uani 1 1 d .
O22 O 0.9550(2) 1.3955(2) 0.86598(10) 0.0624(11) Uani 1 1 d .
O11 O 0.06045(17) 0.57915(17) 0.98118(9) 0.0351(7) Uani 1 1 d .
O12 O 0.1423(2) 0.6630(2) 0.92816(10) 0.0597(10) Uani 1 1 d .
N24 N 0.6313(2) 1.0963(2) 0.93291(11) 0.0369(8) Uani 1 1 d .
N23 N 0.6931(2) 1.0667(2) 0.94090(14) 0.0550(11) Uani 1 1 d .
N21 N 0.7567(2) 1.1804(2) 0.89996(11) 0.0399(9) Uani 1 1 d .
N22 N 0.7690(2) 1.1169(3) 0.92103(15) 0.0579(12) Uani 1 1 d .
N14 N 0.3579(2) 0.9338(2) 0.95209(11) 0.0350(8) Uani 1 1 d .
N11 N 0.2266(2) 0.8238(2) 0.97267(11) 0.0368(8) Uani 1 1 d .
N13 N 0.2909(2) 0.9572(2) 0.94526(15) 0.0572(12) Uani 1 1 d .
N12 N 0.2121(2) 0.8904(3) 0.95789(15) 0.0597(12) Uani 1 1 d .
C21 C 0.6724(3) 1.1668(3) 0.90835(13) 0.0393(10) Uani 1 1 d .
H21A H 0.6470 1.2016 0.8984 0.047 Uiso 1 1 calc R
C22 C 0.8293(3) 1.2452(3) 0.87235(15) 0.0521(13) Uani 1 1 d .
H22B H 0.7994 1.2520 0.8485 0.062 Uiso 1 1 calc R
H22A H 0.8661 1.2176 0.8639 0.062 Uiso 1 1 calc R
C23 C 0.8952(2) 1.3421(3) 0.88910(13) 0.0365(10) Uani 1 1 d .
C11 C 0.3156(3) 0.8512(3) 0.96891(13) 0.0381(10) Uani 1 1 d .
H11A H 0.3439 0.8175 0.9769 0.046 Uiso 1 1 calc R
C12 C 0.1538(3) 0.7393(3) 0.99097(14) 0.0449(12) Uani 1 1 d .
H12B H 0.1024 0.7484 0.9983 0.070(16) Uiso 1 1 d R
H12A H 0.1776 0.7269 1.0156 0.032(11) Uiso 1 1 d R
C13 C 0.1182(2) 0.6557(3) 0.96302(14) 0.0376(10) Uani 1 1 d .
Br1 Br 0.3333 0.6667 1.01655(3) 0.0462(2) Uani 1 3 d S
Br2 Br 1.6667 1.3333 0.8333 0.0488(3) Uani 1 6 d S
O1W O 1.3333 1.6667 0.8925(8) 0.162(10) Uani 0.50 3 d SP
O2W O 1.116(2) 1.5557(11) 0.8578(4) 0.355(18) Uani 0.50 1 d P

loop_
_atom_site_aniso_label
_atom_site_aniso_U_11
_atom_site_aniso_U_22
_atom_site_aniso_U_33
_atom_site_aniso_U_23
_atom_site_aniso_U_13
_atom_site_aniso_U_12
Cu1 0.0278(2) 0.01904(19) 0.0453(3) 0.00449(17) 0.00168(18) 0.01076(15)
O21 0.0206(11) 0.0290(12) 0.0457(16) -0.0042(11) -0.0056(11) 0.0072(9)
O22 0.0488(18) 0.0538(19) 0.0517(19) 0.0140(16) 0.0033(16) 0.0010(16)
O11 0.0246(11) 0.0213(11) 0.0494(16) -0.0003(11) -0.0027(11) 0.0040(9)
O12 0.0633(19) 0.0474(17) 0.0482(19) -0.0017(15) 0.0134(16) 0.0126(15)
N24 0.0310(14) 0.0237(14) 0.053(2) 0.0037(13) 0.0020(15) 0.0114(12)
N23 0.0346(16) 0.0373(17) 0.094(3) 0.0164(19) 0.0053(19) 0.0185(14)
N21 0.0331(16) 0.0270(15) 0.048(2) -0.0045(14) 0.0033(15) 0.0061(13)
N22 0.0383(17) 0.0453(19) 0.093(3) 0.007(2) 0.011(2) 0.0228(15)
N14 0.0306(14) 0.0234(13) 0.0485(19) 0.0045(13) -0.0003(14) 0.0116(11)
N11 0.0310(15) 0.0211(14) 0.048(2) 0.0029(13) 0.0010(14) 0.0057(12)
N13 0.0349(17) 0.0337(17) 0.096(3) 0.0189(19) -0.005(2) 0.0115(14)
N12 0.0294(16) 0.0379(18) 0.107(3) 0.020(2) 0.002(2) 0.0132(14)
C21 0.0328(17) 0.0329(18) 0.049(2) 0.0030(17) 0.0008(18) 0.0138(15)
C22 0.040(2) 0.043(2) 0.052(3) -0.006(2) 0.014(2) 0.0047(19)
C23 0.0225(15) 0.0371(19) 0.041(2) 0.0019(17) -0.0075(16) 0.0081(15)
C11 0.0324(18) 0.0250(17) 0.050(2) 0.0026(16) -0.0013(17) 0.0091(14)
C12 0.035(2) 0.0219(18) 0.058(3) 0.0019(18) 0.011(2) -0.0006(16)
C13 0.0231(16) 0.0302(18) 0.054(3) -0.0001(17) -0.0023(17) 0.0093(14)
Br1 0.0364(2) 0.0364(2) 0.0658(5) 0.000 0.000 0.01822(12)
Br2 0.0499(4) 0.0499(4) 0.0466(6) 0.000 0.000 0.02497(19)
O1W 0.174(15) 0.174(15) 0.138(19) 0.000 0.000 0.087(7)
O2W 0.50(3) 0.137(13) 0.072(8) -0.024(8) 0.036(14) -0.112(17)

loop_
_atom_type_symbol
_atom_type_description
_atom_type_scat_dispersion_real
_atom_type_scat_dispersion_imag
_atom_type_scat_source
C C 0.0033 0.0016 'International Tables Vol C Tables 4.2.6.8 and 6.1.1.4'
H H 0.0000 0.0000 'International Tables Vol C Tables 4.2.6.8 and 6.1.1.4'
Br Br -0.2901 2.4595 'International Tables Vol C Tables 4.2.6.8 and 6.1.1.4'
Cu Cu 0.3201 1.2651 'International Tables Vol C Tables 4.2.6.8 and 6.1.1.4'
N N 0.0061 0.0033 'International Tables Vol C Tables 4.2.6.8 and 6.1.1.4'
O O 0.0106 0.0060 'International Tables Vol C Tables 4.2.6.8 and 6.1.1.4'

loop_
_geom_angle_atom_site_label_1
_geom_angle_atom_site_label_2
_geom_angle_atom_site_label_3
_geom_angle
_geom_angle_site_symmetry_1
_geom_angle_site_symmetry_3
O21 Cu1 O11 171.28(12) 3_575 3_565
O21 Cu1 N14 91.90(13) 3_575 .
O11 Cu1 N14 89.73(13) 3_565 .
O21 Cu1 N24 90.14(13) 3_575 .
O11 Cu1 N24 90.52(13) 3_565 .
N14 Cu1 N24 164.84(15) . .
O21 Cu1 O11 96.64(10) 3_575 12_667
O11 Cu1 O11 74.94(10) 3_565 12_667
N14 Cu1 O11 85.68(12) . 12_667
N24 Cu1 O11 109.00(13) . 12_667
O21 Cu1 Cu1 129.27(9) 3_575 10_677
O11 Cu1 Cu1 42.28(8) 3_565 10_677
N14 Cu1 Cu1 86.84(10) . 10_677
N24 Cu1 Cu1 103.41(10) . 10_677
O11 Cu1 Cu1 32.66(6) 12_667 10_677
C23 O21 Cu1 116.3(2) . 2_775
C13 O11 Cu1 119.3(3) . 2_665
C13 O11 Cu1 135.6(3) . 11_457
Cu1 O11 Cu1 105.06(10) 2_665 11_457
C21 N24 N23 107.1(3) . .
C21 N24 Cu1 128.7(3) . .
N23 N24 Cu1 123.3(2) . .
N22 N23 N24 109.6(4) . .
C21 N21 N22 108.3(3) . .
C21 N21 C22 131.6(4) . .
N22 N21 C22 120.1(4) . .
N23 N22 N21 106.6(4) . .
C11 N14 N13 106.3(3) . .
C11 N14 Cu1 127.9(3) . .
N13 N14 Cu1 124.1(2) . .
C11 N11 N12 108.3(3) . .
C11 N11 C12 128.5(4) . .
N12 N11 C12 123.1(4) . .
N12 N13 N14 108.7(3) . .
N13 N12 N11 107.8(4) . .
N24 C21 N21 108.5(4) . .
N21 C22 C23 116.0(4) . .
O22 C23 O21 128.1(4) . .
O22 C23 C22 115.7(4) . .
O21 C23 C22 116.2(3) . .
N14 C11 N11 108.9(4) . .
N11 C12 C13 112.6(4) . .
O12 C13 O11 126.0(4) . .
O12 C13 C12 122.2(4) . .
O11 C13 C12 111.8(4) . .

loop_
_geom_bond_atom_site_label_1
_geom_bond_atom_site_label_2
_geom_bond_distance
_geom_bond_site_symmetry_2
Cu1 O21 1.934(2) 3_575
Cu1 O11 1.945(2) 3_565
Cu1 N14 2.013(3) .
Cu1 N24 2.025(3) .
Cu1 O11 2.425(3) 12_667
Cu1 Cu1 3.4803(11) 10_677
O21 C23 1.259(5) .
O21 Cu1 1.934(2) 2_775
O22 C23 1.216(5) .
O11 C13 1.295(5) .
O11 Cu1 1.945(2) 2_665
O11 Cu1 2.425(3) 11_457
O12 C13 1.209(5) .
N24 C21 1.303(5) .
N24 N23 1.365(5) .
N23 N22 1.290(5) .
N21 C21 1.330(5) .
N21 N22 1.361(6) .
N21 C22 1.466(5) .
N14 C11 1.311(5) .
N14 N13 1.369(5) .
N11 C11 1.316(5) .
N11 N12 1.336(5) .
N11 C12 1.448(5) .
N13 N12 1.290(5) .
C22 C23 1.526(6) .
C12 C13 1.520(6) .
